data_4314918
loop_
_publ_author_name
'Yan-Hong Peng'
'Yi-Fei Meng'
'Liang Hu'
'Quan-Xiu Li'
'Yi-Zhi Li'
'Jing-Lin Zuo'
'Xiao-Zeng You'

_publ_section_title
;
 Syntheses, Structures, and Magnetic Properties of Heterobimetallic
 Clusters with Tricyanometalate and \p-Conjugated Ligands Containing
 1,3-Dithiol-2-ylidene
;
_journal_name_full 'Inorganic Chemistry'
_journal_page_first 1905
_journal_page_last 1912
_journal_paper_doi 10.1021/ic9023713
_journal_volume 49
_journal_year 2010
_chemical_formula_sum 'C104 H104 B2 Cl2 Fe2 N26 Ni2 O30 S8'
_chemical_formula_weight 2776.25
_chemical_name_systematic
; 
 ? 
;
_space_group_IT_number 2
_symmetry_cell_setting triclinic
_symmetry_space_group_name_Hall '-P 1'
_symmetry_space_group_name_H-M 'P -1'
_atom_sites_solution_hydrogens geom
_atom_sites_solution_primary direct
_atom_sites_solution_secondary difmap
_audit_creation_method SHELXL-97
_cell_angle_alpha 66.554(2)
_cell_angle_beta 80.021(3)
_cell_angle_gamma 86.640(2)
_cell_formula_units_Z 1
_cell_length_a 14.0971(14)
_cell_length_b 16.2489(17)
_cell_length_c 17.8026(18)
_cell_measurement_reflns_used 2122
_cell_measurement_temperature 291(2)
_cell_measurement_theta_max 23.8
_cell_measurement_theta_min 1.8
_cell_volume 3684.4(7)
_computing_cell_refinement SMART
_computing_data_collection 'SMART (Bruker, 2000)'
_computing_data_reduction 'SAINT (Bruker, 2000)'
_computing_molecular_graphics SHELXTL
_computing_publication_material SHELXTL
_computing_structure_refinement SHELXTL
_computing_structure_solution 'SHELXTL (Bruker, 2000)'
_diffrn_ambient_temperature 291(2)
_diffrn_measured_fraction_theta_full 0.974
_diffrn_measured_fraction_theta_max 0.974
_diffrn_radiation_monochromator graphite
_diffrn_radiation_source 'fine-focus sealed tube'
_diffrn_radiation_type MoK\a
_diffrn_radiation_wavelength 0.71073
_diffrn_reflns_av_R_equivalents 0.0254
_diffrn_reflns_av_sigmaI/netI 0.0741
_diffrn_reflns_limit_h_max 16
_diffrn_reflns_limit_h_min -17
_diffrn_reflns_limit_k_max 13
_diffrn_reflns_limit_k_min -20
_diffrn_reflns_limit_l_max 20
_diffrn_reflns_limit_l_min -21
_diffrn_reflns_number 19969
_diffrn_reflns_theta_full 26.00
_diffrn_reflns_theta_max 26.00
_diffrn_reflns_theta_min 1.99
_exptl_absorpt_coefficient_mu 0.665
_exptl_absorpt_correction_T_max 0.9052
_exptl_absorpt_correction_T_min 0.8991
_exptl_absorpt_correction_type multi-scan
_exptl_absorpt_process_details 'SADABS; Bruker, 2000'
_exptl_crystal_colour Red
_exptl_crystal_density_diffrn 1.251
_exptl_crystal_density_method 'not measured'
_exptl_crystal_description plate
_exptl_crystal_F_000 1430
_exptl_crystal_size_max 0.16
_exptl_crystal_size_mid 0.15
_exptl_crystal_size_min 0.15
_refine_diff_density_max 0.476
_refine_diff_density_min -0.317
_refine_diff_density_rms 0.054
_refine_ls_extinction_method none
_refine_ls_goodness_of_fit_ref 1.007
_refine_ls_hydrogen_treatment constr
_refine_ls_matrix_type fullcycle
_refine_ls_number_parameters 860
_refine_ls_number_reflns 14111
_refine_ls_number_restraints 0
_refine_ls_restrained_S_all 1.007
_refine_ls_R_factor_all 0.0809
_refine_ls_R_factor_gt 0.0510
_refine_ls_shift/su_max 0.000
_refine_ls_shift/su_mean 0.000
_refine_ls_structure_factor_coef Fsqd
_refine_ls_weighting_details 'calc w=1/[\s^2^(Fo^2^)+(0.0400P)^2^+1.2200P] where P=(Fo^2^+2Fc^2^)/3'
_refine_ls_weighting_scheme calc
_refine_ls_wR_factor_gt 0.0935
_refine_ls_wR_factor_ref 0.0997
_reflns_number_gt 9971
_reflns_number_total 14111
_reflns_threshold_expression >2sigma(I)
_cod_data_source_file ic9023713_si_002_2.cif
_cod_data_source_block 2
_cod_original_cell_volume 3684.4(6)
_cod_database_code 4314918

loop_
_symmetry_equiv_pos_as_xyz
'x, y, z'
'-x, -y, -z'

loop_
_atom_site_label
_atom_site_type_symbol
_atom_site_fract_x
_atom_site_fract_y
_atom_site_fract_z
_atom_site_U_iso_or_equiv
_atom_site_adp_type
_atom_site_occupancy
_atom_site_symmetry_multiplicity
_atom_site_calc_flag
_atom_site_refinement_flags
_atom_site_disorder_assembly
_atom_site_disorder_group
B1 B 0.9323(2) 0.8487(2) 0.3962(2) 0.0369(7) Uani 1 1 d . . .
C1 C 1.1567(2) 0.8675(2) 0.3517(2) 0.0510(8) Uani 1 1 d . . .
H1A H 1.1603 0.8369 0.4097 0.076 Uiso 1 1 calc R . .
H1B H 1.1218 0.9222 0.3427 0.076 Uiso 1 1 calc R . .
H1C H 1.2206 0.8810 0.3204 0.076 Uiso 1 1 calc R . .
C2 C 1.1052(2) 0.8079(2) 0.3236(2) 0.047 Uani 1 1 d . . .
H2 H 1.0949 0.8412 0.2662 0.056 Uiso 1 1 d R . .
C3 C 1.1724(2) 0.7313(2) 0.3297(2) 0.0502(8) Uani 1 1 d . . .
H3A H 1.2365 0.7542 0.3046 0.075 Uiso 1 1 calc R . .
H3B H 1.1520 0.6978 0.3013 0.075 Uiso 1 1 calc R . .
H3C H 1.1717 0.6929 0.3870 0.075 Uiso 1 1 calc R . .
C4 C 1.0057(2) 0.78079(19) 0.38134(19) 0.0399(7) Uani 1 1 d . . .
H4A H 0.9726 0.7453 0.3608 0.048 Uiso 1 1 calc R . .
H4B H 1.0191 0.7404 0.4355 0.048 Uiso 1 1 calc R . .
C5 C 0.7927(2) 0.7244(2) 0.43073(18) 0.0390(7) Uani 1 1 d . . .
H5 H 0.8321 0.6808 0.4205 0.047 Uiso 1 1 calc R . .
C6 C 0.6917(2) 0.7169(2) 0.45697(19) 0.0458(7) Uani 1 1 d . . .
H6 H 0.6521 0.6681 0.4688 0.055 Uiso 1 1 calc R . .
C7 C 0.6644(2) 0.8005(2) 0.46129(18) 0.0375(6) Uani 1 1 d . . .
H7 H 0.6020 0.8174 0.4756 0.045 Uiso 1 1 calc R . .
C8 C 0.9983(2) 0.8435(2) 0.52895(17) 0.0412(7) Uani 1 1 d . . .
H8 H 1.0487 0.8039 0.5291 0.049 Uiso 1 1 calc R . .
C9 C 0.9706(2) 0.88514(19) 0.58462(18) 0.0391(7) Uani 1 1 d . . .
H9 H 1.0003 0.8790 0.6293 0.047 Uiso 1 1 calc R . .
C10 C 0.89146(19) 0.93681(19) 0.56126(17) 0.0338(6) Uani 1 1 d . . .
H10 H 0.8595 0.9722 0.5876 0.041 Uiso 1 1 calc R . .
C11 C 0.9549(2) 0.9790(2) 0.24575(18) 0.044 Uani 1 1 d . . .
H11 H 1.0041 0.9514 0.2225 0.053 Uiso 1 1 d R . .
C12 C 0.9195(2) 1.0622(2) 0.2014(2) 0.0479(8) Uani 1 1 d . . .
H12 H 0.9362 1.1005 0.1460 0.057 Uiso 1 1 calc R . .
C13 C 0.8544(2) 1.0713(2) 0.26127(18) 0.0411(7) Uani 1 1 d . . .
H13 H 0.8151 1.1211 0.2535 0.049 Uiso 1 1 calc R . .
C14 C 0.64820(19) 1.0125(2) 0.38258(16) 0.0366(7) Uani 1 1 d . . .
C15 C 0.7655(2) 1.09008(18) 0.43661(19) 0.0390(7) Uani 1 1 d . . .
C16 C 0.67269(19) 0.9443(2) 0.53989(18) 0.0348(6) Uani 1 1 d . . .
C17 C 0.56350(19) 1.10668(19) 0.63026(17) 0.0339(6) Uani 1 1 d . . .
H17 H 0.5712 1.0955 0.5823 0.041 Uiso 1 1 calc R . .
C18 C 0.5601(2) 1.1935(2) 0.62350(18) 0.0374(6) Uani 1 1 d . . .
H18 H 0.5635 1.2407 0.5718 0.045 Uiso 1 1 calc R . .
C19 C 0.55162(19) 1.20967(19) 0.69315(18) 0.0356(6) Uani 1 1 d . . .
H19 H 0.5501 1.2686 0.6891 0.043 Uiso 1 1 calc R . .
C20 C 0.5455(2) 1.1420(2) 0.76805(19) 0.0420(7) Uani 1 1 d . . .
H20 H 0.5387 1.1542 0.8155 0.050 Uiso 1 1 calc R . .
C21 C 0.5491(2) 1.05343(19) 0.77500(17) 0.0363(6) Uani 1 1 d . . .
C22 C 0.35785(19) 0.83671(18) 0.84527(17) 0.0329(6) Uani 1 1 d . . .
H22 H 0.3411 0.8213 0.8042 0.040 Uiso 1 1 calc R . .
C23 C 0.2987(2) 0.8075(2) 0.92164(18) 0.0387(7) Uani 1 1 d . . .
H23 H 0.2428 0.7740 0.9330 0.046 Uiso 1 1 calc R . .
C24 C 0.3303(2) 0.8328(2) 0.98258(18) 0.0382(7) Uani 1 1 d . . .
H24 H 0.2964 0.8122 1.0365 0.046 Uiso 1 1 calc R . .
C25 C 0.4085(2) 0.88598(19) 0.96180(17) 0.0371(6) Uani 1 1 d . . .
H25 H 0.4269 0.9047 1.0002 0.045 Uiso 1 1 calc R . .
C26 C 0.46097(19) 0.91242(17) 0.88269(17) 0.0305(6) Uani 1 1 d . . .
C27 C 0.54441(19) 0.97462(17) 0.85730(16) 0.0310(6) Uani 1 1 d . . .
C28 C 0.61041(19) 0.97177(18) 0.90608(16) 0.0300(6) Uani 1 1 d . . .
C29 C 0.7160(2) 0.9258(2) 1.02204(19) 0.0405(7) Uani 1 1 d . . .
C30 C 0.76295(19) 0.99629(19) 0.95921(17) 0.0345(6) Uani 1 1 d . . .
C31 C 0.7416(2) 0.8787(2) 1.10502(19) 0.0428(7) Uani 1 1 d . . .
C32 C 0.7192(2) 0.8767(2) 1.24012(19) 0.0492(8) Uani 1 1 d . . .
H32A H 0.7454 0.8177 1.2527 0.074 Uiso 1 1 calc R . .
H32B H 0.6605 0.8733 1.2778 0.074 Uiso 1 1 calc R . .
H32C H 0.7647 0.9147 1.2457 0.074 Uiso 1 1 calc R . .
C33 C 0.8473(2) 1.0390(2) 0.96960(17) 0.0391(7) Uani 1 1 d . . .
C34 C 0.9593(2) 1.1640(2) 0.8972(2) 0.0492(8) Uani 1 1 d . . .
H34A H 0.9521 1.1730 0.9480 0.074 Uiso 1 1 calc R . .
H34B H 0.9600 1.2210 0.8514 0.074 Uiso 1 1 calc R . .
H34C H 1.0188 1.1337 0.8904 0.074 Uiso 1 1 calc R . .
C35 C 0.4681(2) 0.7730(2) 0.65166(17) 0.0382(7) Uani 1 1 d . . .
H35 H 0.4530 0.8256 0.6093 0.046 Uiso 1 1 calc R . .
C36 C 0.4541(2) 0.6941(2) 0.64524(19) 0.0435(7) Uani 1 1 d . . .
H36 H 0.4312 0.6940 0.5993 0.052 Uiso 1 1 calc R . .
C37 C 0.4744(3) 0.6124(2) 0.7085(2) 0.0506(8) Uani 1 1 d . . .
H37 H 0.4641 0.5577 0.7058 0.061 Uiso 1 1 calc R . .
C38 C 0.5108(2) 0.6164(2) 0.7754(2) 0.0458(8) Uani 1 1 d . . .
H38 H 0.5276 0.5643 0.8174 0.055 Uiso 1 1 calc R . .
C39 C 0.5214(2) 0.7008(2) 0.77791(19) 0.0417(7) Uani 1 1 d . . .
C40 C 0.7246(2) 0.8945(2) 0.75728(17) 0.0356(6) Uani 1 1 d . . .
H40 H 0.7263 0.9518 0.7156 0.043 Uiso 1 1 calc R . .
C41 C 0.8067(2) 0.8655(2) 0.79650(18) 0.0412(7) Uani 1 1 d . . .
H41 H 0.8624 0.8999 0.7831 0.049 Uiso 1 1 calc R . .
C42 C 0.7936(2) 0.7791(2) 0.8577(2) 0.0517(9) Uani 1 1 d . . .
H42 H 0.8423 0.7573 0.8895 0.062 Uiso 1 1 calc R . .
C43 C 0.7194(2) 0.7245(2) 0.87550(19) 0.0418(7) Uani 1 1 d . . .
H43 H 0.7188 0.6646 0.9119 0.050 Uiso 1 1 calc R . .
C44 C 0.6414(2) 0.7651(2) 0.83444(19) 0.0431(7) Uani 1 1 d . . .
C45 C 0.5573(2) 0.7067(2) 0.85036(19) 0.0443(7) Uani 1 1 d . . .
C46 C 0.5078(2) 0.6632(2) 0.92832(19) 0.0396(7) Uani 1 1 d . . .
C47 C 0.3660(2) 0.5932(2) 1.0504(2) 0.0466(8) Uani 1 1 d . . .
C48 C 0.4274(2) 0.62788(19) 1.08061(18) 0.0379(7) Uani 1 1 d . . .
C49 C 0.2665(3) 0.5636(2) 1.0896(2) 0.0492(8) Uani 1 1 d . . .
C50 C 0.1229(3) 0.4797(2) 1.0986(2) 0.0599(10) Uani 1 1 d . . .
H50A H 0.1002 0.4378 1.1541 0.090 Uiso 1 1 calc R . .
H50B H 0.1085 0.4570 1.0596 0.090 Uiso 1 1 calc R . .
H50C H 0.0917 0.5362 1.0894 0.090 Uiso 1 1 calc R . .
C51 C 0.4074(3) 0.6333(2) 1.1624(2) 0.0456(8) Uani 1 1 d . . .
C52 C 0.3270(3) 0.5603(2) 1.3031(2) 0.0508(8) Uani 1 1 d . . .
H52A H 0.3373 0.6172 1.3052 0.076 Uiso 1 1 calc R . .
H52B H 0.3549 0.5137 1.3460 0.076 Uiso 1 1 calc R . .
H52C H 0.2591 0.5491 1.3111 0.076 Uiso 1 1 calc R . .
Cl1 Cl 0.5000 0.5000 0.5000 0.0540(3) Uani 1 2 d S . .
Cl2 Cl 0.8863(6) 0.5004(5) 0.3497(5) 0.250(3) Uiso 0.50 1 d P . .
Fe1 Fe 0.75929(3) 0.97206(3) 0.43840(2) 0.03107(9) Uani 1 1 d . . .
N1 N 0.82263(16) 0.80603(15) 0.42291(14) 0.0342(5) Uani 1 1 d . . .
N2 N 0.74830(16) 0.85360(16) 0.44009(14) 0.0341(5) Uani 1 1 d . . .
N3 N 0.93515(17) 0.87394(15) 0.47485(14) 0.0343(5) Uani 1 1 d . . .
N4 N 0.86796(16) 0.92891(16) 0.49673(14) 0.0343(5) Uani 1 1 d . . .
N5 N 0.91579(16) 0.94048(15) 0.32430(14) 0.0317(5) Uani 1 1 d . . .
N6 N 0.85184(16) 1.00104(15) 0.33401(14) 0.0338(5) Uani 1 1 d . . .
N7 N 0.58703(15) 1.04107(15) 0.34826(14) 0.0324(5) Uani 1 1 d . . .
N8 N 0.76683(19) 1.16217(17) 0.43376(17) 0.0453(6) Uani 1 1 d . . .
N9 N 0.62001(17) 0.93010(17) 0.60139(15) 0.0389(6) Uani 1 1 d . . .
N10 N 0.55590(16) 1.03496(16) 0.70631(15) 0.0344(5) Uani 1 1 d . . .
N11 N 0.43861(16) 0.88643(15) 0.82700(14) 0.0325(5) Uani 1 1 d . . .
N12 N 0.50227(18) 0.78056(17) 0.71519(15) 0.0400(6) Uani 1 1 d . . .
N13 N 0.64727(16) 0.84674(16) 0.77537(14) 0.0341(5) Uani 1 1 d . . .
Ni1 Ni 0.52967(2) 0.90573(2) 0.71258(2) 0.02797(8) Uani 1 1 d . . .
O1 O 0.80050(17) 0.81992(15) 1.12275(14) 0.0532(6) Uani 1 1 d . . .
O2 O 0.69936(16) 0.91384(14) 1.15497(12) 0.0457(5) Uani 1 1 d . . .
O3 O 0.88107(15) 1.01648(14) 1.02800(12) 0.0444(5) Uani 1 1 d . . .
O4 O 0.87575(14) 1.10738(14) 0.90013(12) 0.0407(5) Uani 1 1 d . . .
O5 O 0.24174(18) 0.49379(16) 1.08616(15) 0.0588(6) Uani 1 1 d . . .
O6 O 0.21558(17) 0.60874(17) 1.12626(16) 0.0587(6) Uani 1 1 d . . .
O7 O 0.37318(15) 0.56167(14) 1.22056(13) 0.0440(5) Uani 1 1 d . . .
O8 O 0.42711(17) 0.69744(15) 1.17133(13) 0.0503(6) Uani 1 1 d . . .
O11 O 0.5974(4) 0.4780(3) 0.5000(3) 0.0627(13) Uani 0.50 1 d P . .
O12 O 0.4500(4) 0.4666(4) 0.4530(3) 0.0642(14) Uani 0.50 1 d P . .
O13 O 0.4618(4) 0.4556(4) 0.5844(3) 0.0715(16) Uani 0.50 1 d P . .
O14 O 0.4917(4) 0.5932(3) 0.4683(3) 0.0655(14) Uani 0.50 1 d P . .
O21 O 0.9654(4) 0.4542(3) 0.3270(3) 0.0574(12) Uani 0.50 1 d P . .
O22 O 0.8072(4) 0.5114(3) 0.3051(3) 0.0568(12) Uani 0.50 1 d P . .
O23 O 0.8542(4) 0.4425(3) 0.4333(3) 0.0711(16) Uani 0.50 1 d P . .
O24 O 0.9179(4) 0.5882(4) 0.3332(3) 0.0584(12) Uani 0.50 1 d P . .
O1W O 0.0280(4) 0.6903(3) 0.9597(3) 0.0529(13) Uani 0.45 1 d P . .
H1X H 0.0245 0.7179 0.9919 0.064 Uiso 0.45 1 d PR . .
H1Y H -0.0147 0.7098 0.9287 0.064 Uiso 0.45 1 d PR . .
O2W O 0.1824(3) 0.7079(3) 0.8347(3) 0.0463(12) Uani 0.45 1 d P . .
H2X H 0.1638 0.6974 0.7964 0.056 Uiso 0.45 1 d PR . .
H2Y H 0.2257 0.6708 0.8544 0.056 Uiso 0.45 1 d PR . .
O3W O 0.3601(5) 0.3861(4) 0.7670(4) 0.084(2) Uani 0.45 1 d P . .
H3X H 0.3353 0.4308 0.7764 0.100 Uiso 0.45 1 d PR . .
H3Y H 0.3803 0.3490 0.8102 0.100 Uiso 0.45 1 d PR . .
O4W O 0.9543(5) 0.4526(3) 0.5185(3) 0.0676(16) Uani 0.45 1 d P . .
H4X H 0.8960 0.4462 0.5428 0.081 Uiso 0.45 1 d PR . .
H4Y H 0.9896 0.4630 0.5480 0.081 Uiso 0.45 1 d PR . .
O5W O 0.1625(5) 0.3473(4) 0.3577(4) 0.069(2) Uani 0.40 1 d P . .
H5X H 0.2220 0.3461 0.3611 0.083 Uiso 0.40 1 d PR . .
H5Y H 0.1403 0.3989 0.3517 0.083 Uiso 0.40 1 d PR . .
O6W O 0.9418(5) 0.6745(5) 0.7094(4) 0.073(2) Uani 0.40 1 d P . .
H6X H 0.9272 0.6921 0.6611 0.088 Uiso 0.40 1 d PR . .
H6Y H 0.9320 0.7188 0.7235 0.088 Uiso 0.40 1 d PR . .
O7W O 0.1597(4) 0.4264(4) 0.8859(4) 0.0553(15) Uani 0.40 1 d P . .
H7X H 0.1174 0.4392 0.8543 0.066 Uiso 0.40 1 d PR . .
H7Y H 0.1657 0.3697 0.9081 0.066 Uiso 0.40 1 d PR . .
S1 S 0.61293(5) 0.88643(5) 1.00399(4) 0.03736(16) Uani 1 1 d . . .
S2 S 0.70969(5) 1.04563(5) 0.87004(4) 0.03642(16) Uani 1 1 d . . .
S3 S 0.40521(6) 0.59509(5) 0.95057(5) 0.04469(19) Uani 1 1 d . . .
S4 S 0.53953(6) 0.66834(5) 1.01660(5) 0.04128(18) Uani 1 1 d . . .

loop_
_atom_site_aniso_label
_atom_site_aniso_U_11
_atom_site_aniso_U_22
_atom_site_aniso_U_33
_atom_site_aniso_U_23
_atom_site_aniso_U_13
_atom_site_aniso_U_12
B1 0.0337(18) 0.0384(18) 0.0409(18) -0.0170(15) -0.0108(14) 0.0063(14)
C1 0.0441(19) 0.054(2) 0.0437(18) -0.0141(16) 0.0113(14) -0.0051(15)
C2 0.041 0.045 0.053 -0.015 -0.019 0.012
C3 0.0388(18) 0.0513(19) 0.057(2) -0.0185(16) -0.0102(15) 0.0149(15)
C4 0.0397(17) 0.0309(15) 0.0524(18) -0.0210(14) -0.0080(14) 0.0098(12)
C5 0.0435(17) 0.0417(16) 0.0371(16) -0.0216(13) -0.0067(13) 0.0038(13)
C6 0.0485(19) 0.0474(18) 0.0479(18) -0.0237(15) -0.0082(15) -0.0120(14)
C7 0.0356(16) 0.0444(16) 0.0376(15) -0.0212(13) -0.0051(12) -0.0048(12)
C8 0.0348(16) 0.0501(18) 0.0327(15) -0.0088(13) -0.0089(12) 0.0010(13)
C9 0.0411(17) 0.0375(16) 0.0397(16) -0.0130(13) -0.0154(13) 0.0042(13)
C10 0.0250(14) 0.0450(16) 0.0381(15) -0.0228(13) -0.0044(11) -0.0073(11)
C11 0.039 0.058 0.035 -0.017 -0.006 0.000
C12 0.0439(18) 0.0515(19) 0.0374(17) -0.0095(15) 0.0043(14) -0.0073(15)
C13 0.0293(15) 0.0448(17) 0.0389(16) -0.0043(13) -0.0074(12) -0.0054(12)
C14 0.0277(14) 0.0587(18) 0.0280(14) -0.0213(13) -0.0112(11) 0.0151(13)
C15 0.0462(17) 0.0286(14) 0.0475(17) -0.0138(13) -0.0288(14) 0.0135(12)
C16 0.0213(13) 0.0511(17) 0.0432(16) -0.0280(14) -0.0125(11) 0.0059(12)
C17 0.0268(14) 0.0452(16) 0.0305(14) -0.0137(12) -0.0092(11) -0.0011(12)
C18 0.0345(15) 0.0410(16) 0.0418(17) -0.0169(13) -0.0148(13) -0.0084(12)
C19 0.0289(15) 0.0367(15) 0.0415(16) -0.0158(13) -0.0070(12) 0.0051(12)
C20 0.0399(17) 0.0435(17) 0.0429(17) -0.0169(14) -0.0114(13) 0.0096(13)
C21 0.0378(16) 0.0386(16) 0.0281(14) -0.0097(12) -0.0034(12) 0.0027(12)
C22 0.0285(14) 0.0372(15) 0.0340(14) -0.0113(12) -0.0158(11) 0.0064(11)
C23 0.0304(15) 0.0438(17) 0.0400(16) -0.0153(13) -0.0055(12) 0.0055(12)
C24 0.0290(15) 0.0447(17) 0.0356(15) -0.0149(13) 0.0023(12) 0.0119(12)
C25 0.0340(16) 0.0431(16) 0.0344(15) -0.0153(13) -0.0070(12) 0.0042(12)
C26 0.0293(14) 0.0276(13) 0.0370(15) -0.0137(11) -0.0126(11) 0.0097(10)
C27 0.0274(14) 0.0282(13) 0.0345(14) -0.0114(11) -0.0009(11) 0.0025(11)
C28 0.0281(14) 0.0357(14) 0.0297(14) -0.0170(12) -0.0020(11) -0.0052(11)
C29 0.0408(17) 0.0449(17) 0.0412(17) -0.0187(14) -0.0168(13) 0.0028(13)
C30 0.0264(14) 0.0443(16) 0.0359(15) -0.0176(13) -0.0082(11) -0.0008(12)
C31 0.0529(19) 0.0364(16) 0.0414(17) -0.0170(14) -0.0142(14) 0.0142(14)
C32 0.053(2) 0.057(2) 0.0402(17) -0.0198(15) -0.0197(15) 0.0190(16)
C33 0.0389(16) 0.0486(17) 0.0324(15) -0.0153(13) -0.0136(12) -0.0007(13)
C34 0.0384(18) 0.062(2) 0.053(2) -0.0248(17) -0.0118(15) -0.0131(15)
C35 0.0416(16) 0.0453(17) 0.0341(15) -0.0219(13) -0.0115(13) 0.0137(13)
C36 0.0488(19) 0.0421(17) 0.0418(17) -0.0136(14) -0.0152(14) -0.0135(14)
C37 0.072(2) 0.0352(16) 0.053(2) -0.0183(15) -0.0305(17) 0.0033(15)
C38 0.057(2) 0.0386(17) 0.0486(18) -0.0183(14) -0.0287(16) 0.0178(14)
C39 0.0420(17) 0.0404(16) 0.0476(17) -0.0199(14) -0.0190(14) 0.0169(13)
C40 0.0325(15) 0.0420(16) 0.0334(15) -0.0147(13) -0.0124(12) 0.0125(12)
C41 0.0398(17) 0.0506(18) 0.0397(16) -0.0199(14) -0.0205(13) 0.0072(14)
C42 0.048(2) 0.0468(19) 0.070(2) -0.0233(17) -0.0353(17) 0.0056(15)
C43 0.0409(17) 0.0415(17) 0.0484(18) -0.0175(14) -0.0259(14) 0.0139(13)
C44 0.0369(17) 0.0507(19) 0.0443(17) -0.0166(15) -0.0229(14) 0.0141(14)
C45 0.0483(19) 0.0469(18) 0.0382(17) -0.0140(14) -0.0187(14) 0.0112(14)
C46 0.0297(15) 0.0529(18) 0.0448(17) -0.0279(15) -0.0086(13) 0.0069(13)
C47 0.0444(19) 0.0446(18) 0.0485(19) -0.0150(15) -0.0092(15) -0.0016(14)
C48 0.0458(17) 0.0321(15) 0.0386(16) -0.0142(13) -0.0194(13) 0.0185(13)
C49 0.056(2) 0.0373(18) 0.0480(19) -0.0082(15) -0.0112(16) -0.0080(15)
C50 0.052(2) 0.047(2) 0.062(2) -0.0122(17) 0.0208(17) -0.0198(16)
C51 0.064(2) 0.0264(15) 0.0508(19) -0.0163(14) -0.0198(16) 0.0082(14)
C52 0.063(2) 0.0463(19) 0.0458(19) -0.0203(15) -0.0118(16) 0.0024(16)
Cl1 0.0493(7) 0.0508(7) 0.0590(7) -0.0162(6) -0.0175(6) 0.0084(5)
Fe1 0.0296(2) 0.0327(2) 0.0331(2) -0.01413(17) -0.01037(16) 0.00703(16)
N1 0.0258(12) 0.0384(13) 0.0410(13) -0.0178(11) -0.0071(10) 0.0015(10)
N2 0.0310(13) 0.0391(13) 0.0354(13) -0.0170(11) -0.0084(10) 0.0014(10)
N3 0.0321(13) 0.0347(12) 0.0371(13) -0.0127(10) -0.0149(10) 0.0104(10)
N4 0.0248(12) 0.0406(13) 0.0400(13) -0.0192(11) -0.0061(10) 0.0082(10)
N5 0.0324(13) 0.0309(12) 0.0332(12) -0.0139(10) -0.0073(10) 0.0046(9)
N6 0.0333(13) 0.0348(13) 0.0338(12) -0.0123(10) -0.0112(10) 0.0052(10)
N7 0.0232(11) 0.0422(13) 0.0371(13) -0.0200(11) -0.0121(9) 0.0121(10)
N8 0.0454(15) 0.0373(14) 0.0555(16) -0.0190(13) -0.0176(13) 0.0151(12)
N9 0.0309(13) 0.0450(14) 0.0395(14) -0.0143(11) -0.0113(10) 0.0084(11)
N10 0.0266(12) 0.0382(13) 0.0406(13) -0.0155(11) -0.0117(10) 0.0026(10)
N11 0.0327(12) 0.0353(12) 0.0320(12) -0.0138(10) -0.0128(10) 0.0065(10)
N12 0.0415(14) 0.0439(14) 0.0391(14) -0.0193(12) -0.0122(11) 0.0057(11)
N13 0.0343(13) 0.0405(13) 0.0396(13) -0.0258(11) -0.0189(10) 0.0206(10)
Ni1 0.01986(16) 0.03425(18) 0.03265(18) -0.01404(15) -0.01281(13) 0.01018(13)
O1 0.0512(14) 0.0513(13) 0.0543(14) -0.0188(11) -0.0133(11) 0.0210(11)
O2 0.0616(14) 0.0472(12) 0.0255(10) -0.0117(9) -0.0093(10) 0.0086(11)
O3 0.0434(12) 0.0517(13) 0.0378(11) -0.0107(10) -0.0186(9) -0.0115(10)
O4 0.0370(11) 0.0515(12) 0.0372(11) -0.0171(10) -0.0135(9) -0.0087(9)
O5 0.0593(15) 0.0522(14) 0.0593(15) -0.0257(12) 0.0185(12) -0.0152(12)
O6 0.0503(14) 0.0576(15) 0.0660(16) -0.0216(13) -0.0159(12) 0.0151(12)
O7 0.0446(12) 0.0454(12) 0.0397(12) -0.0172(10) -0.0009(9) 0.0041(10)
O8 0.0608(15) 0.0489(13) 0.0449(13) -0.0191(11) -0.0108(11) -0.0171(11)
O11 0.073(4) 0.049(3) 0.064(3) -0.019(2) -0.018(3) 0.017(3)
O12 0.068(3) 0.074(4) 0.054(3) -0.027(3) -0.019(3) 0.017(3)
O13 0.050(3) 0.064(3) 0.072(4) -0.003(3) 0.001(3) 0.009(3)
O14 0.072(4) 0.049(3) 0.066(3) -0.015(3) -0.011(3) 0.020(3)
O21 0.057(3) 0.060(3) 0.052(3) -0.018(2) -0.015(2) 0.007(2)
O22 0.052(3) 0.068(3) 0.055(3) -0.025(3) -0.013(2) -0.013(2)
O23 0.093(4) 0.058(3) 0.045(3) -0.016(2) 0.032(3) -0.024(3)
O24 0.051(3) 0.067(3) 0.062(3) -0.032(3) -0.006(2) 0.011(2)
O1W 0.048(3) 0.052(3) 0.057(3) -0.018(3) -0.020(2) 0.026(2)
O2W 0.022(2) 0.061(3) 0.058(3) -0.020(3) -0.017(2) -0.002(2)
O3W 0.077(4) 0.072(4) 0.067(4) -0.009(3) 0.021(3) 0.028(3)
O4W 0.085(4) 0.045(3) 0.054(3) -0.001(3) -0.012(3) 0.005(3)
O5W 0.077(5) 0.037(3) 0.058(4) 0.016(3) -0.011(3) 0.018(3)
O6W 0.102(6) 0.069(4) 0.040(3) -0.013(3) -0.020(4) 0.027(4)
O7W 0.054(4) 0.031(3) 0.076(4) -0.011(3) -0.018(3) -0.010(2)
S1 0.0388(4) 0.0389(4) 0.0335(4) -0.0098(3) -0.0118(3) -0.0092(3)
S2 0.0366(4) 0.0388(4) 0.0376(4) -0.0148(3) -0.0128(3) -0.0092(3)
S3 0.0501(5) 0.0417(4) 0.0440(4) -0.0148(4) -0.0161(4) -0.0023(4)
S4 0.0446(4) 0.0345(4) 0.0438(4) -0.0114(3) -0.0182(3) 0.0102(3)

loop_
_atom_type_symbol
_atom_type_description
_atom_type_scat_dispersion_real
_atom_type_scat_dispersion_imag
_atom_type_scat_source
C C 0.0033 0.0016 'International Tables Vol C Tables 4.2.6.8 and 6.1.1.4'
H H 0.0000 0.0000 'International Tables Vol C Tables 4.2.6.8 and 6.1.1.4'
B B 0.0013 0.0007 'International Tables Vol C Tables 4.2.6.8 and 6.1.1.4'
N N 0.0061 0.0033 'International Tables Vol C Tables 4.2.6.8 and 6.1.1.4'
O O 0.0106 0.0060 'International Tables Vol C Tables 4.2.6.8 and 6.1.1.4'
S S 0.1246 0.1234 'International Tables Vol C Tables 4.2.6.8 and 6.1.1.4'
Fe Fe 0.3463 0.8444 'International Tables Vol C Tables 4.2.6.8 and 6.1.1.4'
Ni Ni 0.3393 1.1124 'International Tables Vol C Tables 4.2.6.8 and 6.1.1.4'
Cl Cl 0.1484 0.1585 'International Tables Vol C Tables 4.2.6.8 and 6.1.1.4'

loop_
_geom_angle_atom_site_label_1
_geom_angle_atom_site_label_2
_geom_angle_atom_site_label_3
_geom_angle
_geom_angle_site_symmetry_1
_geom_angle_site_symmetry_3
_geom_angle_publ_flag
C4 B1 N5 121.4(3) . . ?
C4 B1 N3 118.1(2) . . ?
N5 B1 N3 104.49(19) . . ?
C4 B1 N1 110.5(2) . . ?
N5 B1 N1 100.01(17) . . ?
N3 B1 N1 98.67(18) . . ?
C2 C1 H1A 109.5 . . ?
C2 C1 H1B 109.5 . . ?
H1A C1 H1B 109.5 . . ?
C2 C1 H1C 109.5 . . ?
H1A C1 H1C 109.5 . . ?
H1B C1 H1C 109.5 . . ?
C3 C2 C1 104.6(3) . . ?
C3 C2 C4 114.7(3) . . ?
C1 C2 C4 107.5(3) . . ?
C3 C2 H2 110.9 . . ?
C1 C2 H2 109.8 . . ?
C4 C2 H2 109.2 . . ?
C2 C3 H3A 109.5 . . ?
C2 C3 H3B 109.5 . . ?
H3A C3 H3B 109.5 . . ?
C2 C3 H3C 109.5 . . ?
H3A C3 H3C 109.5 . . ?
H3B C3 H3C 109.5 . . ?
B1 C4 C2 123.8(3) . . ?
B1 C4 H4A 106.4 . . ?
C2 C4 H4A 106.4 . . ?
B1 C4 H4B 106.4 . . ?
C2 C4 H4B 106.4 . . ?
H4A C4 H4B 106.5 . . ?
N1 C5 C6 108.7(2) . . ?
N1 C5 H5 125.7 . . ?
C6 C5 H5 125.7 . . ?
C5 C6 C7 104.6(3) . . ?
C5 C6 H6 127.7 . . ?
C7 C6 H6 127.7 . . ?
N2 C7 C6 108.2(2) . . ?
N2 C7 H7 125.9 . . ?
C6 C7 H7 125.9 . . ?
N3 C8 C9 104.4(2) . . ?
N3 C8 H8 127.8 . . ?
C9 C8 H8 127.8 . . ?
C10 C9 C8 107.6(3) . . ?
C10 C9 H9 126.2 . . ?
C8 C9 H9 126.2 . . ?
N4 C10 C9 110.0(2) . . ?
N4 C10 H10 125.0 . . ?
C9 C10 H10 125.0 . . ?
N5 C11 C12 116.0(3) . . ?
N5 C11 H11 121.0 . . ?
C12 C11 H11 123.0 . . ?
C13 C12 C11 99.4(3) . . ?
C13 C12 H12 130.3 . . ?
C11 C12 H12 130.3 . . ?
C12 C13 N6 112.6(3) . . ?
C12 C13 H13 123.7 . . ?
N6 C13 H13 123.7 . . ?
N7 C14 Fe1 175.5(3) . . ?
N8 C15 Fe1 177.6(2) . . ?
N9 C16 Fe1 177.9(2) . . ?
C18 C17 N10 122.0(2) . . ?
C18 C17 H17 119.0 . . ?
N10 C17 H17 119.0 . . ?
C19 C18 C17 118.9(3) . . ?
C19 C18 H18 120.6 . . ?
C17 C18 H18 120.6 . . ?
C20 C19 C18 121.0(3) . . ?
C20 C19 H19 119.5 . . ?
C18 C19 H19 119.5 . . ?
C19 C20 C21 120.2(3) . . ?
C19 C20 H20 119.9 . . ?
C21 C20 H20 119.9 . . ?
N10 C21 C20 120.3(2) . . ?
N10 C21 C27 117.1(2) . . ?
C20 C21 C27 122.6(3) . . ?
N11 C22 C23 123.6(2) . . ?
N11 C22 H22 118.2 . . ?
C23 C22 H22 118.2 . . ?
C22 C23 C24 114.9(3) . . ?
C22 C23 H23 122.5 . . ?
C24 C23 H23 122.5 . . ?
C25 C24 C23 120.4(3) . . ?
C25 C24 H24 119.8 . . ?
C23 C24 H24 119.8 . . ?
C24 C25 C26 119.3(3) . . ?
C24 C25 H25 120.4 . . ?
C26 C25 H25 120.4 . . ?
N11 C26 C25 122.4(2) . . ?
N11 C26 C27 117.5(2) . . ?
C25 C26 C27 120.0(2) . . ?
C28 C27 C26 125.2(2) . . ?
C28 C27 C21 117.7(2) . . ?
C26 C27 C21 116.7(2) . . ?
C27 C28 S1 123.3(2) . . ?
C27 C28 S2 122.4(2) . . ?
S1 C28 S2 113.81(14) . . ?
C30 C29 C31 126.8(3) . . ?
C30 C29 S1 117.1(2) . . ?
C31 C29 S1 116.1(2) . . ?
C29 C30 C33 121.6(2) . . ?
C29 C30 S2 116.8(2) . . ?
C33 C30 S2 121.0(2) . . ?
O1 C31 O2 124.0(2) . . ?
O1 C31 C29 125.0(3) . . ?
O2 C31 C29 110.7(2) . . ?
O2 C32 H32A 109.5 . . ?
O2 C32 H32B 109.5 . . ?
H32A C32 H32B 109.5 . . ?
O2 C32 H32C 109.5 . . ?
H32A C32 H32C 109.5 . . ?
H32B C32 H32C 109.5 . . ?
O3 C33 O4 125.8(2) . . ?
O3 C33 C30 125.9(3) . . ?
O4 C33 C30 108.3(2) . . ?
O4 C34 H34A 109.5 . . ?
O4 C34 H34B 109.5 . . ?
H34A C34 H34B 109.5 . . ?
O4 C34 H34C 109.5 . . ?
H34A C34 H34C 109.5 . . ?
H34B C34 H34C 109.5 . . ?
N12 C35 C36 124.7(3) . . ?
N12 C35 H35 117.6 . . ?
C36 C35 H35 117.6 . . ?
C35 C36 C37 119.8(3) . . ?
C35 C36 H36 120.1 . . ?
C37 C36 H36 120.1 . . ?
C38 C37 C36 117.8(3) . . ?
C38 C37 H37 121.1 . . ?
C36 C37 H37 121.1 . . ?
C37 C38 C39 118.7(3) . . ?
C37 C38 H38 120.7 . . ?
C39 C38 H38 120.7 . . ?
N12 C39 C38 123.0(2) . . ?
N12 C39 C45 117.3(2) . . ?
C38 C39 C45 119.7(2) . . ?
N13 C40 C41 124.5(2) . . ?
N13 C40 H40 117.7 . . ?
C41 C40 H40 117.7 . . ?
C42 C41 C40 111.4(3) . . ?
C42 C41 H41 124.3 . . ?
C40 C41 H41 124.3 . . ?
C43 C42 C41 127.1(3) . . ?
C43 C42 H42 116.4 . . ?
C41 C42 H42 116.4 . . ?
C42 C43 C44 114.2(3) . . ?
C42 C43 H43 122.9 . . ?
C44 C43 H43 122.9 . . ?
N13 C44 C43 122.4(3) . . ?
N13 C44 C45 120.2(2) . . ?
C43 C44 C45 116.6(3) . . ?
C46 C45 C44 121.6(3) . . ?
C46 C45 C39 119.3(3) . . ?
C44 C45 C39 118.9(2) . . ?
C45 C46 S4 123.5(2) . . ?
C45 C46 S3 123.6(2) . . ?
S4 C46 S3 112.90(17) . . ?
C48 C47 C49 125.6(3) . . ?
C48 C47 S3 116.3(3) . . ?
C49 C47 S3 117.8(2) . . ?
C47 C48 C51 124.5(3) . . ?
C47 C48 S4 116.7(2) . . ?
C51 C48 S4 118.8(2) . . ?
O5 C49 O6 126.3(3) . . ?
O5 C49 C47 114.9(3) . . ?
O6 C49 C47 118.8(3) . . ?
O5 C50 H50A 109.5 . . ?
O5 C50 H50B 109.5 . . ?
H50A C50 H50B 109.5 . . ?
O5 C50 H50C 109.5 . . ?
H50A C50 H50C 109.5 . . ?
H50B C50 H50C 109.5 . . ?
O8 C51 O7 124.6(3) . . ?
O8 C51 C48 121.5(3) . . ?
O7 C51 C48 113.8(3) . . ?
O7 C52 H52A 109.5 . . ?
O7 C52 H52B 109.5 . . ?
H52A C52 H52B 109.5 . . ?
O7 C52 H52C 109.5 . . ?
H52A C52 H52C 109.5 . . ?
H52B C52 H52C 109.5 . . ?
O14 Cl1 O14 180.00(18) . 2_666 ?
O14 Cl1 O11 71.1(3) . 2_666 ?
O14 Cl1 O11 108.9(3) 2_666 2_666 ?
O14 Cl1 O11 108.9(3) . . ?
O14 Cl1 O11 71.1(3) 2_666 . ?
O11 Cl1 O11 180.0(5) 2_666 . ?
O14 Cl1 O13 64.9(3) . 2_666 ?
O14 Cl1 O13 115.1(3) 2_666 2_666 ?
O11 Cl1 O13 101.3(3) 2_666 2_666 ?
O11 Cl1 O13 78.7(3) . 2_666 ?
O14 Cl1 O13 115.1(3) . . ?
O14 Cl1 O13 64.9(3) 2_666 . ?
O11 Cl1 O13 78.7(3) 2_666 . ?
O11 Cl1 O13 101.3(3) . . ?
O13 Cl1 O13 180.000(2) 2_666 . ?
O14 Cl1 O12 72.1(3) . 2_666 ?
O14 Cl1 O12 107.9(3) 2_666 2_666 ?
O11 Cl1 O12 115.8(3) 2_666 2_666 ?
O11 Cl1 O12 64.2(3) . 2_666 ?
O13 Cl1 O12 108.0(3) 2_666 2_666 ?
O13 Cl1 O12 72.0(3) . 2_666 ?
O14 Cl1 O12 107.9(3) . . ?
O14 Cl1 O12 72.1(3) 2_666 . ?
O11 Cl1 O12 64.2(3) 2_666 . ?
O11 Cl1 O12 115.8(3) . . ?
O13 Cl1 O12 72.0(3) 2_666 . ?
O13 Cl1 O12 108.0(3) . . ?
O12 Cl1 O12 180.0(4) 2_666 . ?
O21 Cl2 O23 102.1(6) . . ?
O21 Cl2 O24 107.9(6) . . ?
O23 Cl2 O24 118.1(6) . . ?
O21 Cl2 O22 115.4(6) . . ?
O23 Cl2 O22 107.5(6) . . ?
O24 Cl2 O22 106.3(6) . . ?
C16 Fe1 C15 86.07(13) . . ?
C16 Fe1 N2 92.98(9) . . ?
C15 Fe1 N2 178.01(9) . . ?
C16 Fe1 N4 91.53(8) . . ?
C15 Fe1 N4 94.12(8) . . ?
N2 Fe1 N4 87.65(10) . . ?
C16 Fe1 C14 87.13(11) . . ?
C15 Fe1 C14 86.78(12) . . ?
N2 Fe1 C14 91.43(9) . . ?
N4 Fe1 C14 178.33(9) . . ?
C16 Fe1 N6 178.73(8) . . ?
C15 Fe1 N6 93.55(10) . . ?
N2 Fe1 N6 87.44(10) . . ?
N4 Fe1 N6 87.28(9) . . ?
C14 Fe1 N6 94.06(8) . . ?
N2 N1 C5 110.84(19) . . ?
N2 N1 B1 120.05(18) . . ?
C5 N1 B1 129.11(17) . . ?
N1 N2 C7 107.55(18) . . ?
N1 N2 Fe1 124.24(18) . . ?
C7 N2 Fe1 128.18(14) . . ?
C8 N3 N4 111.00(19) . . ?
C8 N3 B1 126.69(18) . . ?
N4 N3 B1 122.27(17) . . ?
C10 N4 N3 106.85(18) . . ?
C10 N4 Fe1 132.40(15) . . ?
N3 N4 Fe1 120.62(17) . . ?
C11 N5 N6 102.93(18) . . ?
C11 N5 B1 133.54(19) . . ?
N6 N5 B1 123.53(19) . . ?
N5 N6 C13 109.05(19) . . ?
N5 N6 Fe1 120.67(17) . . ?
C13 N6 Fe1 129.57(14) . . ?
C14 N7 Ni1 178.32(18) . 2_676 ?
C16 N9 Ni1 178.15(19) . . ?
C21 N10 C17 117.62(17) . . ?
C21 N10 Ni1 122.58(14) . . ?
C17 N10 Ni1 118.80(14) . . ?
C26 N11 C22 119.15(17) . . ?
C26 N11 Ni1 123.87(15) . . ?
C22 N11 Ni1 116.65(13) . . ?
C35 N12 C39 115.91(18) . . ?
C35 N12 Ni1 120.57(15) . . ?
C39 N12 Ni1 123.44(14) . . ?
C40 N13 C44 119.8(2) . . ?
C40 N13 Ni1 118.30(14) . . ?
C44 N13 Ni1 121.8(2) . . ?
N9 Ni1 N12 87.30(10) . . ?
N9 Ni1 N7 91.45(9) . 2_676 ?
N12 Ni1 N7 90.59(9) . 2_676 ?
N9 Ni1 N10 91.77(10) . . ?
N12 Ni1 N10 178.18(9) . . ?
N7 Ni1 N10 87.87(9) 2_676 . ?
N9 Ni1 N13 88.76(9) . . ?
N12 Ni1 N13 87.38(9) . . ?
N7 Ni1 N13 177.95(9) 2_676 . ?
N10 Ni1 N13 94.16(9) . . ?
N9 Ni1 N11 177.33(10) . . ?
N12 Ni1 N11 95.36(10) . . ?
N7 Ni1 N11 88.76(9) 2_676 . ?
N10 Ni1 N11 85.58(9) . . ?
N13 Ni1 N11 91.12(9) . . ?
C31 O2 C32 118.05(18) . . ?
C33 O4 C34 117.77(18) . . ?
C49 O5 C50 114.6(3) . . ?
C51 O7 C52 121.2(2) . . ?
Cl1 O11 O12 59.5(3) . 2_666 ?
Cl1 O11 O14 54.4(3) . 2_666 ?
O12 O11 O14 94.2(4) 2_666 2_666 ?
Cl1 O11 O13 50.8(2) . 2_666 ?
O12 O11 O13 88.7(3) 2_666 2_666 ?
O14 O11 O13 87.9(4) 2_666 2_666 ?
Cl1 O12 O11 56.3(3) . 2_666 ?
Cl1 O12 O14 52.5(2) . 2_666 ?
O11 O12 O14 90.8(4) 2_666 2_666 ?
Cl1 O12 O13 52.8(3) . 2_666 ?
O11 O12 O13 85.4(4) 2_666 2_666 ?
O14 O12 O13 89.6(4) 2_666 2_666 ?
Cl1 O13 O14 57.3(3) . 2_666 ?
Cl1 O13 O12 55.2(2) . 2_666 ?
O14 O13 O12 92.5(4) 2_666 2_666 ?
Cl1 O13 O11 50.5(2) . 2_666 ?
O14 O13 O11 87.4(4) 2_666 2_666 ?
O12 O13 O11 88.5(3) 2_666 2_666 ?
Cl1 O14 O13 57.8(3) . 2_666 ?
Cl1 O14 O11 54.5(3) . 2_666 ?
O13 O14 O11 87.7(4) 2_666 2_666 ?
Cl1 O14 O12 55.4(2) . 2_666 ?
O13 O14 O12 93.0(4) 2_666 2_666 ?
O11 O14 O12 93.9(4) 2_666 2_666 ?
H1X O1W H1Y 109.5 . . ?
H2X O2W H2Y 109.5 . . ?
H3X O3W H3Y 109.5 . . ?
H4X O4W H4Y 109.5 . . ?
H5X O5W H5Y 109.5 . . ?
H6X O6W H6Y 106.0 . . ?
H7X O7W H7Y 109.5 . . ?
C28 S1 C29 95.91(13) . . ?
C30 S2 C28 96.01(13) . . ?
C47 S3 C46 95.65(15) . . ?
C46 S4 C48 95.39(14) . . ?

loop_
_geom_bond_atom_site_label_1
_geom_bond_atom_site_label_2
_geom_bond_distance
_geom_bond_site_symmetry_2
_geom_bond_publ_flag
B1 C4 1.537(4) . ?
B1 N5 1.569(3) . ?
B1 N3 1.615(3) . ?
B1 N1 1.645(3) . ?
C1 C2 1.520(5) . ?
C1 H1A 0.9600 . ?
C1 H1B 0.9600 . ?
C1 H1C 0.9600 . ?
C2 C3 1.498(4) . ?
C2 C4 1.559(4) . ?
C2 H2 0.9800 . ?
C3 H3A 0.9600 . ?
C3 H3B 0.9600 . ?
C3 H3C 0.9600 . ?
C4 H4A 0.9700 . ?
C4 H4B 0.9700 . ?
C5 N1 1.362(3) . ?
C5 C6 1.416(4) . ?
C5 H5 0.9300 . ?
C6 C7 1.417(4) . ?
C6 H6 0.9300 . ?
C7 N2 1.411(3) . ?
C7 H7 0.9300 . ?
C8 N3 1.353(3) . ?
C8 C9 1.400(4) . ?
C8 H8 0.9300 . ?
C9 C10 1.377(4) . ?
C9 H9 0.9300 . ?
C10 N4 1.304(3) . ?
C10 H10 0.9300 . ?
C11 N5 1.315(3) . ?
C11 C12 1.381(4) . ?
C11 H11 0.9301 . ?
C12 C13 1.330(4) . ?
C12 H12 0.9300 . ?
C13 N6 1.340(3) . ?
C13 H13 0.9300 . ?
C14 N7 1.115(3) . ?
C14 Fe1 1.942(3) . ?
C15 N8 1.153(3) . ?
C15 Fe1 1.912(3) . ?
C16 N9 1.158(3) . ?
C16 Fe1 1.900(3) . ?
C17 C18 1.366(4) . ?
C17 N10 1.382(3) . ?
C17 H17 0.9300 . ?
C18 C19 1.351(4) . ?
C18 H18 0.9300 . ?
C19 C20 1.341(4) . ?
C19 H19 0.9300 . ?
C20 C21 1.393(4) . ?
C20 H20 0.9300 . ?
C21 N10 1.358(3) . ?
C21 C27 1.508(4) . ?
C22 N11 1.351(3) . ?
C22 C23 1.381(4) . ?
C22 H22 0.9300 . ?
C23 C24 1.445(4) . ?
C23 H23 0.9300 . ?
C24 C25 1.347(4) . ?
C24 H24 0.9300 . ?
C25 C26 1.382(4) . ?
C25 H25 0.9300 . ?
C26 N11 1.311(3) . ?
C26 C27 1.483(4) . ?
C27 C28 1.366(4) . ?
C28 S1 1.748(3) . ?
C28 S2 1.756(3) . ?
C29 C30 1.347(4) . ?
C29 C31 1.467(4) . ?
C29 S1 1.749(3) . ?
C30 C33 1.485(4) . ?
C30 S2 1.748(3) . ?
C31 O1 1.207(3) . ?
C31 O2 1.286(3) . ?
C32 O2 1.463(3) . ?
C32 H32A 0.9600 . ?
C32 H32B 0.9600 . ?
C32 H32C 0.9600 . ?
C33 O3 1.136(3) . ?
C33 O4 1.309(3) . ?
C34 O4 1.518(3) . ?
C34 H34A 0.9600 . ?
C34 H34B 0.9600 . ?
C34 H34C 0.9600 . ?
C35 N12 1.354(3) . ?
C35 C36 1.360(4) . ?
C35 H35 0.9300 . ?
C36 C37 1.411(4) . ?
C36 H36 0.9300 . ?
C37 C38 1.402(4) . ?
C37 H37 0.9300 . ?
C38 C39 1.408(4) . ?
C38 H38 0.9300 . ?
C39 N12 1.382(3) . ?
C39 C45 1.503(3) . ?
C40 N13 1.293(3) . ?
C40 C41 1.417(3) . ?
C40 H40 0.9300 . ?
C41 C42 1.391(5) . ?
C41 H41 0.9300 . ?
C42 C43 1.323(4) . ?
C42 H42 0.9300 . ?
C43 C44 1.410(4) . ?
C43 H43 0.9300 . ?
C44 N13 1.321(4) . ?
C44 C45 1.479(5) . ?
C45 C46 1.362(4) . ?
C46 S4 1.740(3) . ?
C46 S3 1.765(3) . ?
C47 C48 1.348(4) . ?
C47 C49 1.470(5) . ?
C47 S3 1.755(3) . ?
C48 C51 1.471(4) . ?
C48 S4 1.769(3) . ?
C49 O5 1.234(4) . ?
C49 O6 1.279(4) . ?
C50 O5 1.668(4) . ?
C50 H50A 0.9600 . ?
C50 H50B 0.9600 . ?
C50 H50C 0.9600 . ?
C51 O8 1.171(4) . ?
C51 O7 1.262(4) . ?
C52 O7 1.492(4) . ?
C52 H52A 0.9600 . ?
C52 H52B 0.9600 . ?
C52 H52C 0.9600 . ?
Cl1 O14 1.396(5) . ?
Cl1 O14 1.396(5) 2_666 ?
Cl1 O11 1.398(5) 2_666 ?
Cl1 O11 1.398(5) . ?
Cl1 O13 1.404(5) 2_666 ?
Cl1 O13 1.404(5) . ?
Cl1 O12 1.449(5) 2_666 ?
Cl1 O12 1.449(5) . ?
Cl2 O21 1.399(8) . ?
Cl2 O23 1.416(8) . ?
Cl2 O24 1.420(8) . ?
Cl2 O22 1.440(8) . ?
Fe1 N2 1.928(2) . ?
Fe1 N4 1.940(2) . ?
Fe1 N6 1.978(2) . ?
N1 N2 1.331(3) . ?
N3 N4 1.377(3) . ?
N5 N6 1.337(3) . ?
N7 Ni1 2.082(2) 2_676 ?
N9 Ni1 2.064(3) . ?
N10 Ni1 2.109(2) . ?
N11 Ni1 2.128(2) . ?
N12 Ni1 2.073(3) . ?
N13 Ni1 2.126(2) . ?
Ni1 N7 2.082(2) 2_676 ?
O11 O12 1.514(7) 2_666 ?
O11 O14 1.624(8) 2_666 ?
O11 O13 1.776(7) 2_666 ?
O12 O11 1.514(7) 2_666 ?
O12 O14 1.674(7) 2_666 ?
O12 O13 1.678(8) 2_666 ?
O13 O14 1.502(7) 2_666 ?
O13 O12 1.678(8) 2_666 ?
O13 O11 1.776(7) 2_666 ?
O14 O13 1.502(7) 2_666 ?
O14 O11 1.624(8) 2_666 ?
O14 O12 1.674(7) 2_666 ?
O1W H1X 0.8501 . ?
O1W H1Y 0.8499 . ?
O2W H2X 0.8499 . ?
O2W H2Y 0.8500 . ?
O3W H3X 0.8499 . ?
O3W H3Y 0.8499 . ?
O4W H4X 0.8501 . ?
O4W H4Y 0.8502 . ?
O5W H5X 0.8501 . ?
O5W H5Y 0.8501 . ?
O6W H6X 0.8501 . ?
O6W H6Y 0.8500 . ?
O7W H7X 0.8500 . ?
O7W H7Y 0.8500 . ?

loop_
_geom_torsion_atom_site_label_1
_geom_torsion_atom_site_label_2
_geom_torsion_atom_site_label_3
_geom_torsion_atom_site_label_4
_geom_torsion
_geom_torsion_site_symmetry_1
_geom_torsion_site_symmetry_2
_geom_torsion_site_symmetry_3
_geom_torsion_site_symmetry_4
_geom_torsion_publ_flag
N5 B1 C4 C2 38.1(4) . . . . ?
N3 B1 C4 C2 -93.0(3) . . . . ?
N1 B1 C4 C2 154.5(3) . . . . ?
C3 C2 C4 B1 169.7(3) . . . . ?
C1 C2 C4 B1 53.8(4) . . . . ?
N1 C5 C6 C7 1.8(3) . . . . ?
C5 C6 C7 N2 -1.5(3) . . . . ?
N3 C8 C9 C10 1.0(3) . . . . ?
C8 C9 C10 N4 0.9(3) . . . . ?
N5 C11 C12 C13 0.4(4) . . . . ?
C11 C12 C13 N6 0.4(3) . . . . ?
N10 C17 C18 C19 1.9(4) . . . . ?
C17 C18 C19 C20 -0.8(4) . . . . ?
C18 C19 C20 C21 1.0(4) . . . . ?
C19 C20 C21 N10 -2.1(4) . . . . ?
C19 C20 C21 C27 178.9(3) . . . . ?
N11 C22 C23 C24 -1.0(4) . . . . ?
C22 C23 C24 C25 4.2(4) . . . . ?
C23 C24 C25 C26 -3.2(4) . . . . ?
C24 C25 C26 N11 -1.2(4) . . . . ?
C24 C25 C26 C27 177.0(2) . . . . ?
N11 C26 C27 C28 -141.5(2) . . . . ?
C25 C26 C27 C28 40.2(4) . . . . ?
N11 C26 C27 C21 46.2(3) . . . . ?
C25 C26 C27 C21 -132.0(3) . . . . ?
N10 C21 C27 C28 125.4(3) . . . . ?
C20 C21 C27 C28 -55.5(4) . . . . ?
N10 C21 C27 C26 -61.7(3) . . . . ?
C20 C21 C27 C26 117.4(3) . . . . ?
C26 C27 C28 S1 6.3(4) . . . . ?
C21 C27 C28 S1 178.55(19) . . . . ?
C26 C27 C28 S2 177.7(2) . . . . ?
C21 C27 C28 S2 -10.0(3) . . . . ?
C31 C29 C30 C33 -3.5(5) . . . . ?
S1 C29 C30 C33 175.8(2) . . . . ?
C31 C29 C30 S2 -174.3(2) . . . . ?
S1 C29 C30 S2 5.0(3) . . . . ?
C30 C29 C31 O1 -83.4(4) . . . . ?
S1 C29 C31 O1 97.3(3) . . . . ?
C30 C29 C31 O2 90.8(4) . . . . ?
S1 C29 C31 O2 -88.5(3) . . . . ?
C29 C30 C33 O3 2.0(5) . . . . ?
S2 C30 C33 O3 172.4(2) . . . . ?
C29 C30 C33 O4 -177.5(3) . . . . ?
S2 C30 C33 O4 -7.1(3) . . . . ?
N12 C35 C36 C37 1.0(5) . . . . ?
C35 C36 C37 C38 -1.4(5) . . . . ?
C36 C37 C38 C39 2.6(5) . . . . ?
C37 C38 C39 N12 -3.4(5) . . . . ?
C37 C38 C39 C45 178.1(3) . . . . ?
N13 C40 C41 C42 -0.5(3) . . . . ?
C40 C41 C42 C43 5.4(5) . . . . ?
C41 C42 C43 C44 -9.1(5) . . . . ?
C42 C43 C44 N13 8.5(5) . . . . ?
C42 C43 C44 C45 178.6(3) . . . . ?
N13 C44 C45 C46 -130.6(3) . . . . ?
C43 C44 C45 C46 59.0(4) . . . . ?
N13 C44 C45 C39 44.8(4) . . . . ?
C43 C44 C45 C39 -125.5(3) . . . . ?
N12 C39 C45 C46 123.2(3) . . . . ?
C38 C39 C45 C46 -58.2(3) . . . . ?
N12 C39 C45 C44 -52.4(3) . . . . ?
C38 C39 C45 C44 126.2(3) . . . . ?
C44 C45 C46 S4 -2.1(4) . . . . ?
C39 C45 C46 S4 -177.53(18) . . . . ?
C44 C45 C46 S3 178.4(2) . . . . ?
C39 C45 C46 S3 2.9(4) . . . . ?
C49 C47 C48 C51 6.5(5) . . . . ?
S3 C47 C48 C51 179.3(2) . . . . ?
C49 C47 C48 S4 -174.1(3) . . . . ?
S3 C47 C48 S4 -1.2(3) . . . . ?
C48 C47 C49 O5 -139.7(3) . . . . ?
S3 C47 C49 O5 47.6(4) . . . . ?
C48 C47 C49 O6 37.6(5) . . . . ?
S3 C47 C49 O6 -135.1(3) . . . . ?
C47 C48 C51 O8 -137.5(4) . . . . ?
S4 C48 C51 O8 43.1(4) . . . . ?
C47 C48 C51 O7 46.3(4) . . . . ?
S4 C48 C51 O7 -133.1(3) . . . . ?
N9 C16 Fe1 C15 5(6) . . . . ?
N9 C16 Fe1 N2 -173(6) . . . . ?
N9 C16 Fe1 N4 99(6) . . . . ?
N9 C16 Fe1 C14 -82(6) . . . . ?
N9 C16 Fe1 N6 77(8) . . . . ?
N8 C15 Fe1 C16 -96(7) . . . . ?
N8 C15 Fe1 N2 -35(9) . . . . ?
N8 C15 Fe1 N4 173(7) . . . . ?
N8 C15 Fe1 C14 -9(7) . . . . ?
N8 C15 Fe1 N6 85(7) . . . . ?
N7 C14 Fe1 C16 116(3) . . . . ?
N7 C14 Fe1 C15 30(3) . . . . ?
N7 C14 Fe1 N2 -151(3) . . . . ?
N7 C14 Fe1 N4 153(3) . . . . ?
N7 C14 Fe1 N6 -63(3) . . . . ?
C6 C5 N1 N2 -1.6(2) . . . . ?
C6 C5 N1 B1 178.7(2) . . . . ?
C4 B1 N1 N2 178.81(17) . . . . ?
N5 B1 N1 N2 -52.1(2) . . . . ?
N3 B1 N1 N2 54.4(2) . . . . ?
C4 B1 N1 C5 -1.4(3) . . . . ?
N5 B1 N1 C5 127.6(2) . . . . ?
N3 B1 N1 C5 -125.9(2) . . . . ?
C5 N1 N2 C7 0.6(2) . . . . ?
B1 N1 N2 C7 -179.61(18) . . . . ?
C5 N1 N2 Fe1 178.84(13) . . . . ?
B1 N1 N2 Fe1 -1.4(3) . . . . ?
C6 C7 N2 N1 0.6(2) . . . . ?
C6 C7 N2 Fe1 -177.55(15) . . . . ?
C16 Fe1 N2 N1 -135.5(2) . . . . ?
C15 Fe1 N2 N1 163(3) . . . . ?
N4 Fe1 N2 N1 -44.1(2) . . . . ?
C14 Fe1 N2 N1 137.3(2) . . . . ?
N6 Fe1 N2 N1 43.3(2) . . . . ?
C16 Fe1 N2 C7 42.34(17) . . . . ?
C15 Fe1 N2 C7 -19(3) . . . . ?
N4 Fe1 N2 C7 133.75(18) . . . . ?
C14 Fe1 N2 C7 -44.86(17) . . . . ?
N6 Fe1 N2 C7 -138.86(18) . . . . ?
C9 C8 N3 N4 -2.6(3) . . . . ?
C9 C8 N3 B1 179.8(2) . . . . ?
C4 B1 N3 C8 2.2(4) . . . . ?
N5 B1 N3 C8 -136.1(2) . . . . ?
N1 B1 N3 C8 121.1(2) . . . . ?
C4 B1 N3 N4 -175.16(19) . . . . ?
N5 B1 N3 N4 46.5(2) . . . . ?
N1 B1 N3 N4 -56.3(2) . . . . ?
C9 C10 N4 N3 -2.5(2) . . . . ?
C9 C10 N4 Fe1 173.14(16) . . . . ?
C8 N3 N4 C10 3.2(3) . . . . ?
B1 N3 N4 C10 -179.01(19) . . . . ?
C8 N3 N4 Fe1 -173.02(14) . . . . ?
B1 N3 N4 Fe1 4.8(3) . . . . ?
C16 Fe1 N4 C10 -40.7(2) . . . . ?
C15 Fe1 N4 C10 45.5(2) . . . . ?
N2 Fe1 N4 C10 -133.6(2) . . . . ?
C14 Fe1 N4 C10 -77(3) . . . . ?
N6 Fe1 N4 C10 138.8(2) . . . . ?
C16 Fe1 N4 N3 134.4(2) . . . . ?
C15 Fe1 N4 N3 -139.4(2) . . . . ?
N2 Fe1 N4 N3 41.5(2) . . . . ?
C14 Fe1 N4 N3 98(3) . . . . ?
N6 Fe1 N4 N3 -46.0(2) . . . . ?
C12 C11 N5 N6 -1.0(3) . . . . ?
C12 C11 N5 B1 179.7(2) . . . . ?
C4 B1 N5 C11 -1.7(4) . . . . ?
N3 B1 N5 C11 135.0(2) . . . . ?
N1 B1 N5 C11 -123.3(2) . . . . ?
C4 B1 N5 N6 179.1(2) . . . . ?
N3 B1 N5 N6 -44.3(2) . . . . ?
N1 B1 N5 N6 57.5(2) . . . . ?
C11 N5 N6 C13 1.2(2) . . . . ?
B1 N5 N6 C13 -179.4(2) . . . . ?
C11 N5 N6 Fe1 172.39(14) . . . . ?
B1 N5 N6 Fe1 -8.2(3) . . . . ?
C12 C13 N6 N5 -1.0(3) . . . . ?
C12 C13 N6 Fe1 -171.23(18) . . . . ?
C16 Fe1 N6 N5 71(4) . . . . ?
C15 Fe1 N6 N5 142.98(19) . . . . ?
N2 Fe1 N6 N5 -38.7(2) . . . . ?
N4 Fe1 N6 N5 49.0(2) . . . . ?
C14 Fe1 N6 N5 -130.00(19) . . . . ?
C16 Fe1 N6 C13 -120(4) . . . . ?
C15 Fe1 N6 C13 -47.80(19) . . . . ?
N2 Fe1 N6 C13 130.47(19) . . . . ?
N4 Fe1 N6 C13 -141.8(2) . . . . ?
C14 Fe1 N6 C13 39.22(19) . . . . ?
Fe1 C14 N7 Ni1 -105(6) . . . 2_676 ?
Fe1 C16 N9 Ni1 -67(9) . . . . ?
C20 C21 N10 C17 3.0(3) . . . . ?
C27 C21 N10 C17 -177.9(2) . . . . ?
C20 C21 N10 Ni1 -165.4(2) . . . . ?
C27 C21 N10 Ni1 13.7(3) . . . . ?
C18 C17 N10 C21 -2.9(3) . . . . ?
C18 C17 N10 Ni1 165.93(19) . . . . ?
C25 C26 N11 C22 4.4(3) . . . . ?
C27 C26 N11 C22 -173.8(2) . . . . ?
C25 C26 N11 Ni1 -168.81(18) . . . . ?
C27 C26 N11 Ni1 13.0(3) . . . . ?
C23 C22 N11 C26 -3.2(3) . . . . ?
C23 C22 N11 Ni1 170.5(2) . . . . ?
C36 C35 N12 C39 -1.6(4) . . . . ?
C36 C35 N12 Ni1 175.4(2) . . . . ?
C38 C39 N12 C35 2.8(4) . . . . ?
C45 C39 N12 C35 -178.6(2) . . . . ?
C38 C39 N12 Ni1 -174.0(2) . . . . ?
C45 C39 N12 Ni1 4.5(3) . . . . ?
C41 C40 N13 C44 0.4(3) . . . . ?
C41 C40 N13 Ni1 177.15(16) . . . . ?
C43 C44 N13 C40 -4.5(4) . . . . ?
C45 C44 N13 C40 -174.3(2) . . . . ?
C43 C44 N13 Ni1 178.8(2) . . . . ?
C45 C44 N13 Ni1 9.0(4) . . . . ?
C16 N9 Ni1 N12 -125(6) . . . . ?
C16 N9 Ni1 N7 145(6) . . . 2_676 ?
C16 N9 Ni1 N10 57(6) . . . . ?
C16 N9 Ni1 N13 -37(6) . . . . ?
C16 N9 Ni1 N11 50(7) . . . . ?
C35 N12 Ni1 N9 -56.60(18) . . . . ?
C39 N12 Ni1 N9 120.15(19) . . . . ?
C35 N12 Ni1 N7 34.83(18) . . . 2_676 ?
C39 N12 Ni1 N7 -148.43(18) . . . 2_676 ?
C35 N12 Ni1 N10 2(3) . . . . ?
C39 N12 Ni1 N10 179(100) . . . . ?
C35 N12 Ni1 N13 -145.48(18) . . . . ?
C39 N12 Ni1 N13 31.27(18) . . . . ?
C35 N12 Ni1 N11 123.64(17) . . . . ?
C39 N12 Ni1 N11 -59.61(19) . . . . ?
C21 N10 Ni1 N9 -152.74(16) . . . . ?
C17 N10 Ni1 N9 38.97(15) . . . . ?
C21 N10 Ni1 N12 148(3) . . . . ?
C17 N10 Ni1 N12 -20(3) . . . . ?
C21 N10 Ni1 N7 115.87(16) . . . 2_676 ?
C17 N10 Ni1 N7 -52.42(15) . . . 2_676 ?
C21 N10 Ni1 N13 -63.86(16) . . . . ?
C17 N10 Ni1 N13 127.85(15) . . . . ?
C21 N10 Ni1 N11 26.95(16) . . . . ?
C17 N10 Ni1 N11 -141.34(15) . . . . ?
C40 N13 Ni1 N9 56.93(16) . . . . ?
C44 N13 Ni1 N9 -126.3(2) . . . . ?
C40 N13 Ni1 N12 144.28(16) . . . . ?
C44 N13 Ni1 N12 -39.0(2) . . . . ?
C40 N13 Ni1 N7 153(2) . . . 2_676 ?
C44 N13 Ni1 N7 -30(3) . . . 2_676 ?
C40 N13 Ni1 N10 -34.76(16) . . . . ?
C44 N13 Ni1 N10 142.0(2) . . . . ?
C40 N13 Ni1 N11 -120.41(15) . . . . ?
C44 N13 Ni1 N11 56.3(2) . . . . ?
C26 N11 Ni1 N9 -36(2) . . . . ?
C22 N11 Ni1 N9 150.8(18) . . . . ?
C26 N11 Ni1 N12 139.12(16) . . . . ?
C22 N11 Ni1 N12 -34.24(15) . . . . ?
C26 N11 Ni1 N7 -130.40(17) . . . 2_676 ?
C22 N11 Ni1 N7 56.24(15) . . . 2_676 ?
C26 N11 Ni1 N10 -42.44(16) . . . . ?
C22 N11 Ni1 N10 144.20(14) . . . . ?
C26 N11 Ni1 N13 51.65(17) . . . . ?
C22 N11 Ni1 N13 -121.71(14) . . . . ?
O1 C31 O2 C32 -4.0(4) . . . . ?
C29 C31 O2 C32 -178.2(2) . . . . ?
O3 C33 O4 C34 -1.9(4) . . . . ?
C30 C33 O4 C34 177.6(2) . . . . ?
O6 C49 O5 C50 23.9(5) . . . . ?
C47 C49 O5 C50 -159.1(3) . . . . ?
O8 C51 O7 C52 18.6(5) . . . . ?
C48 C51 O7 C52 -165.3(3) . . . . ?
O14 Cl1 O11 O12 58.3(4) . . . 2_666 ?
O14 Cl1 O11 O12 -121.7(4) 2_666 . . 2_666 ?
O11 Cl1 O11 O12 -145(100) 2_666 . . 2_666 ?
O13 Cl1 O11 O12 116.5(4) 2_666 . . 2_666 ?
O13 Cl1 O11 O12 -63.5(4) . . . 2_666 ?
O12 Cl1 O11 O12 180.000(2) . . . 2_666 ?
O14 Cl1 O11 O14 180.0 . . . 2_666 ?
O11 Cl1 O11 O14 -23(100) 2_666 . . 2_666 ?
O13 Cl1 O11 O14 -121.8(4) 2_666 . . 2_666 ?
O13 Cl1 O11 O14 58.2(4) . . . 2_666 ?
O12 Cl1 O11 O14 121.7(4) 2_666 . . 2_666 ?
O12 Cl1 O11 O14 -58.3(4) . . . 2_666 ?
O14 Cl1 O11 O13 -58.2(4) . . . 2_666 ?
O14 Cl1 O11 O13 121.8(4) 2_666 . . 2_666 ?
O11 Cl1 O11 O13 99(100) 2_666 . . 2_666 ?
O13 Cl1 O11 O13 180.000(2) . . . 2_666 ?
O12 Cl1 O11 O13 -116.5(4) 2_666 . . 2_666 ?
O12 Cl1 O11 O13 63.5(4) . . . 2_666 ?
O14 Cl1 O12 O11 -57.7(4) . . . 2_666 ?
O14 Cl1 O12 O11 122.3(4) 2_666 . . 2_666 ?
O11 Cl1 O12 O11 180.000(1) . . . 2_666 ?
O13 Cl1 O12 O11 -112.7(3) 2_666 . . 2_666 ?
O13 Cl1 O12 O11 67.3(3) . . . 2_666 ?
O12 Cl1 O12 O11 98(100) 2_666 . . 2_666 ?
O14 Cl1 O12 O14 180.000(1) . . . 2_666 ?
O11 Cl1 O12 O14 -122.3(4) 2_666 . . 2_666 ?
O11 Cl1 O12 O14 57.7(4) . . . 2_666 ?
O13 Cl1 O12 O14 125.0(3) 2_666 . . 2_666 ?
O13 Cl1 O12 O14 -55.0(3) . . . 2_666 ?
O12 Cl1 O12 O14 -24(100) 2_666 . . 2_666 ?
O14 Cl1 O12 O13 55.0(3) . . . 2_666 ?
O14 Cl1 O12 O13 -125.0(3) 2_666 . . 2_666 ?
O11 Cl1 O12 O13 112.7(3) 2_666 . . 2_666 ?
O11 Cl1 O12 O13 -67.3(3) . . . 2_666 ?
O13 Cl1 O12 O13 180.000(1) . . . 2_666 ?
O12 Cl1 O12 O13 -149(100) 2_666 . . 2_666 ?
O14 Cl1 O13 O14 180.000(3) . . . 2_666 ?
O11 Cl1 O13 O14 117.3(4) 2_666 . . 2_666 ?
O11 Cl1 O13 O14 -62.7(4) . . . 2_666 ?
O13 Cl1 O13 O14 37(100) 2_666 . . 2_666 ?
O12 Cl1 O13 O14 -120.6(4) 2_666 . . 2_666 ?
O12 Cl1 O13 O14 59.4(4) . . . 2_666 ?
O14 Cl1 O13 O12 -59.4(4) . . . 2_666 ?
O14 Cl1 O13 O12 120.6(4) 2_666 . . 2_666 ?
O11 Cl1 O13 O12 -122.1(3) 2_666 . . 2_666 ?
O11 Cl1 O13 O12 57.9(3) . . . 2_666 ?
O13 Cl1 O13 O12 158(100) 2_666 . . 2_666 ?
O12 Cl1 O13 O12 180.000(1) . . . 2_666 ?
O14 Cl1 O13 O11 62.7(4) . . . 2_666 ?
O14 Cl1 O13 O11 -117.3(4) 2_666 . . 2_666 ?
O11 Cl1 O13 O11 180.000(2) . . . 2_666 ?
O13 Cl1 O13 O11 -80(100) 2_666 . . 2_666 ?
O12 Cl1 O13 O11 122.1(3) 2_666 . . 2_666 ?
O12 Cl1 O13 O11 -57.9(3) . . . 2_666 ?
O14 Cl1 O14 O13 -75(100) 2_666 . . 2_666 ?
O11 Cl1 O14 O13 -113.0(4) 2_666 . . 2_666 ?
O11 Cl1 O14 O13 67.0(4) . . . 2_666 ?
O13 Cl1 O14 O13 180.000(2) . . . 2_666 ?
O12 Cl1 O14 O13 120.6(4) 2_666 . . 2_666 ?
O12 Cl1 O14 O13 -59.4(4) . . . 2_666 ?
O14 Cl1 O14 O11 38(100) 2_666 . . 2_666 ?
O11 Cl1 O14 O11 180.0 . . . 2_666 ?
O13 Cl1 O14 O11 113.0(4) 2_666 . . 2_666 ?
O13 Cl1 O14 O11 -67.0(4) . . . 2_666 ?
O12 Cl1 O14 O11 -126.4(3) 2_666 . . 2_666 ?
O12 Cl1 O14 O11 53.6(3) . . . 2_666 ?
O14 Cl1 O14 O12 164(100) 2_666 . . 2_666 ?
O11 Cl1 O14 O12 126.4(3) 2_666 . . 2_666 ?
O11 Cl1 O14 O12 -53.6(3) . . . 2_666 ?
O13 Cl1 O14 O12 -120.6(4) 2_666 . . 2_666 ?
O13 Cl1 O14 O12 59.4(4) . . . 2_666 ?
O12 Cl1 O14 O12 180.000(2) . . . 2_666 ?
C27 C28 S1 C29 177.0(2) . . . . ?
S2 C28 S1 C29 4.94(17) . . . . ?
C30 C29 S1 C28 -6.0(3) . . . . ?
C31 C29 S1 C28 173.3(2) . . . . ?
C29 C30 S2 C28 -1.2(3) . . . . ?
C33 C30 S2 C28 -172.1(2) . . . . ?
C27 C28 S2 C30 -175.0(2) . . . . ?
S1 C28 S2 C30 -2.88(17) . . . . ?
C48 C47 S3 C46 -9.3(3) . . . . ?
C49 C47 S3 C46 164.1(3) . . . . ?
C45 C46 S3 C47 -163.7(3) . . . . ?
S4 C46 S3 C47 16.65(19) . . . . ?
C45 C46 S4 C48 163.3(3) . . . . ?
S3 C46 S4 C48 -17.05(18) . . . . ?
C47 C48 S4 C46 11.3(3) . . . . ?
C51 C48 S4 C46 -169.2(2) . . . . ?
